data_7011873
loop_
_publ_author_name
'Brammer, Lee'
'Rodger, Colin S.'
'Blake, Alexander J.'
'Brooks, Neil R.'
'Champness, Neil R.'
'Cunningham, John W.'
'Hubberstey, Peter'
'Teat, Simon J.'
'Wilson, Claire'
'Schr\"oder, Martin'

_publ_section_title
;
 Bridging mode flexibility of 1,3-dithiacyclohexane in silver(i)
 co-ordination polymers
;
_journal_issue 22
_journal_name_full 'Journal of the Chemical Society, Dalton Transactions'
_journal_page_first 4134
_journal_paper_doi 10.1039/b205278b
_journal_year 2002
_chemical_formula_sum 'C4 H8 Ag N O3 S2'
_chemical_formula_weight 290.10
_chemical_name_systematic
; 
? 
;
_space_group_IT_number 14
_symmetry_cell_setting monoclinic
_symmetry_space_group_name_Hall '-P 2yn'
_symmetry_space_group_name_H-M 'P 1 21/n 1'
_atom_sites_solution_hydrogens geom
_atom_sites_solution_primary direct
_atom_sites_solution_secondary difmap
_audit_creation_method SHELXL-97
_cell_angle_alpha 90.00
_cell_angle_beta 90.122(4)
_cell_angle_gamma 90.00
_cell_formula_units_Z 4
_cell_length_a 6.9178(12)
_cell_length_b 7.9633(15)
_cell_length_c 15.994(3)
_cell_measurement_reflns_used 5275
_cell_measurement_temperature 296(2)
_cell_measurement_theta_max 29.9525
_cell_measurement_theta_min 2.5465
_cell_volume 881.1(3)
_computing_cell_refinement 'Bruker SAINT'
_computing_data_collection 'Bruker SMART'
_computing_data_reduction 'Bruker SHELXTL'
_computing_molecular_graphics 'Bruker SHELXTL'
_computing_publication_material 'Bruker SHELXTL'
_computing_structure_refinement 'Bruker SHELXTL'
_computing_structure_solution 'Bruker SHELXTL'
_diffrn_ambient_temperature 296(2)
_diffrn_detector_area_resol_mean 100
_diffrn_measured_fraction_theta_full 0.9995
_diffrn_measured_fraction_theta_max 0.956
_diffrn_measurement_device_type 'Bruker SMART CCD'
_diffrn_measurement_method 'Omega scans'
_diffrn_radiation_monochromator graphite
_diffrn_radiation_source 'normal-focus sealed tube'
_diffrn_radiation_type MoK\a
_diffrn_radiation_wavelength 0.71073
_diffrn_reflns_av_R_equivalents 0.1040
_diffrn_reflns_av_sigmaI/netI 0.0569
_diffrn_reflns_limit_h_max 9
_diffrn_reflns_limit_h_min -9
_diffrn_reflns_limit_k_max 10
_diffrn_reflns_limit_k_min -11
_diffrn_reflns_limit_l_max 22
_diffrn_reflns_limit_l_min -22
_diffrn_reflns_number 12296
_diffrn_reflns_theta_full 26.37
_diffrn_reflns_theta_max 30.43
_diffrn_reflns_theta_min 2.55
_exptl_absorpt_coefficient_mu 2.720
_exptl_absorpt_correction_T_max 0.7700
_exptl_absorpt_correction_T_min 0.3121
_exptl_absorpt_correction_type empirical
_exptl_absorpt_process_details
;
absorption correction was based upon symmetry equivalent and 
repeated intensity measurements using the program SADABS 
(Sheldrick, 1995), which is based upon the method of 
Blessing (Blessing, 1995).
;
_exptl_crystal_colour Colorless
_exptl_crystal_density_diffrn 2.187
_exptl_crystal_density_method 'not measured'
_exptl_crystal_description needle
_exptl_crystal_F_000 568
_exptl_crystal_size_max 0.30
_exptl_crystal_size_mid 0.05
_exptl_crystal_size_min 0.04
_refine_diff_density_max 0.633
_refine_diff_density_min -1.594
_refine_diff_density_rms 0.213
_refine_ls_extinction_method none
_refine_ls_goodness_of_fit_ref 0.991
_refine_ls_hydrogen_treatment constr
_refine_ls_matrix_type full
_refine_ls_number_parameters 100
_refine_ls_number_reflns 2550
_refine_ls_number_restraints 0
_refine_ls_restrained_S_all 0.991
_refine_ls_R_factor_all 0.0715
_refine_ls_R_factor_gt 0.0536
_refine_ls_shift/su_max 0.000
_refine_ls_shift/su_mean 0.000
_refine_ls_structure_factor_coef Fsqd
_refine_ls_weighting_details 'calc w=1/[\s^2^(Fo^2^)+(0.0893P)^2^+0.0000P] where P=(Fo^2^+2Fc^2^)/3'
_refine_ls_weighting_scheme calc
_refine_ls_wR_factor_gt 0.1314
_refine_ls_wR_factor_ref 0.1430
_reflns_number_gt 1961
_reflns_number_total 2550
_reflns_threshold_expression >2sigma(I)
_cod_data_source_file b205278b.txt
_cod_data_source_block l14300s
_cod_depositor_comments
;
The following automatic conversions were performed:
'_symmetry_cell_setting' value 'Monoclinic' changed to 'monoclinic'
according to '/home/saulius/struct/CIF-dictionaries/cif_core.dic'
dictionary named 'cif_core.dic' version 2.4.1 from
2010-06-29.

'_exptl_absorpt_correction_type' value 'Empirical' changed to
'empirical' according to
'/home/saulius/struct/CIF-dictionaries/cif_core.dic' dictionary named
'cif_core.dic' version 2.4.1 from 2010-06-29.

Automatic conversion script
Id: cif_fix_enum 1527 2010-12-29 10:47:43Z saulius 
;
_cod_original_sg_symbol_H-M P2(1)/n
_cod_database_code 7011873

loop_
_symmetry_equiv_pos_as_xyz
'x, y, z'
'-x+1/2, y+1/2, -z+1/2'
'-x, -y, -z'
'x-1/2, -y-1/2, z-1/2'

loop_
_atom_site_label
_atom_site_type_symbol
_atom_site_fract_x
_atom_site_fract_y
_atom_site_fract_z
_atom_site_U_iso_or_equiv
_atom_site_adp_type
_atom_site_occupancy
_atom_site_symmetry_multiplicity
_atom_site_calc_flag
_atom_site_refinement_flags
_atom_site_disorder_assembly
_atom_site_disorder_group
Ag1 Ag 0.28514(5) 0.51319(4) -0.00331(2) 0.04410(16) Uani 1 1 d . . .
S1 S 0.71137(17) 0.55709(17) 0.15196(7) 0.0471(3) Uani 1 1 d . . .
C2 C 0.4789(8) 0.5118(6) 0.1966(3) 0.0478(11) Uani 1 1 d . . .
H2A H 0.4786 0.5500 0.2542 0.057 Uiso 1 1 calc R . .
H2B H 0.4607 0.3910 0.1972 0.057 Uiso 1 1 calc R . .
S3 S 0.27602(16) 0.60696(16) 0.14258(7) 0.0470(3) Uani 1 1 d . . .
C4 C 0.3445(9) 0.8250(7) 0.1435(4) 0.0719(16) Uani 1 1 d . . .
H4A H 0.2478 0.8887 0.1131 0.086 Uiso 1 1 calc R . .
H4B H 0.3438 0.8645 0.2009 0.086 Uiso 1 1 calc R . .
C5 C 0.5402(9) 0.8618(6) 0.1062(4) 0.0701(16) Uani 1 1 d . . .
H5A H 0.5417 0.8212 0.0491 0.084 Uiso 1 1 calc R . .
H5B H 0.5582 0.9826 0.1045 0.084 Uiso 1 1 calc R . .
C6 C 0.7080(8) 0.7849(7) 0.1526(4) 0.0640(15) Uani 1 1 d . . .
H6A H 0.7045 0.8231 0.2102 0.077 Uiso 1 1 calc R . .
H6B H 0.8272 0.8254 0.1281 0.077 Uiso 1 1 calc R . .
N1 N 0.0321(6) 0.2194(5) 0.0827(3) 0.0507(9) Uani 1 1 d . . .
O1 O 0.0170(5) 0.2933(5) 0.0130(2) 0.0527(8) Uani 1 1 d . . .
O2 O -0.1137(8) 0.1597(7) 0.1149(3) 0.1088(19) Uani 1 1 d . . .
O3 O 0.1893(7) 0.2149(5) 0.1185(3) 0.0825(13) Uani 1 1 d . . .

loop_
_atom_site_aniso_label
_atom_site_aniso_U_11
_atom_site_aniso_U_22
_atom_site_aniso_U_33
_atom_site_aniso_U_23
_atom_site_aniso_U_13
_atom_site_aniso_U_12
Ag1 0.0350(2) 0.0596(3) 0.0377(2) -0.00499(13) 0.00121(15) 0.00035(13)
S1 0.0374(5) 0.0692(7) 0.0346(5) -0.0015(5) -0.0009(4) -0.0017(5)
C2 0.049(3) 0.066(3) 0.028(2) 0.0042(17) 0.000(2) -0.007(2)
S3 0.0358(5) 0.0642(7) 0.0412(5) -0.0068(5) 0.0066(4) -0.0028(5)
C4 0.068(4) 0.058(3) 0.090(4) -0.030(3) 0.009(3) 0.011(3)
C5 0.085(4) 0.042(2) 0.083(4) -0.010(3) 0.019(3) -0.011(3)
C6 0.059(3) 0.067(3) 0.066(3) -0.026(3) 0.011(3) -0.028(3)
N1 0.056(2) 0.0393(18) 0.057(2) 0.0102(17) -0.0028(19) -0.0076(16)
O1 0.052(2) 0.0602(19) 0.0455(17) 0.0149(14) 0.0036(15) 0.0019(14)
O2 0.098(4) 0.133(4) 0.095(3) 0.053(3) -0.004(3) -0.057(4)
O3 0.077(3) 0.073(2) 0.097(3) 0.015(2) -0.038(3) 0.004(2)

loop_
_atom_type_symbol
_atom_type_description
_atom_type_scat_dispersion_real
_atom_type_scat_dispersion_imag
_atom_type_scat_source
C C 0.0033 0.0016 'International Tables Vol C Tables 4.2.6.8 and 6.1.1.4'
H H 0.0000 0.0000 'International Tables Vol C Tables 4.2.6.8 and 6.1.1.4'
N N 0.0061 0.0033 'International Tables Vol C Tables 4.2.6.8 and 6.1.1.4'
O O 0.0106 0.0060 'International Tables Vol C Tables 4.2.6.8 and 6.1.1.4'
S S 0.1246 0.1234 'International Tables Vol C Tables 4.2.6.8 and 6.1.1.4'
Ag Ag -0.8971 1.1015 'International Tables Vol C Tables 4.2.6.8 and 6.1.1.4'

loop_
_geom_angle_atom_site_label_1
_geom_angle_atom_site_label_2
_geom_angle_atom_site_label_3
_geom_angle
_geom_angle_site_symmetry_1
_geom_angle_site_symmetry_3
_geom_angle_publ_flag
S1 Ag1 S3 175.41(4) 3_665 . ?
S1 Ag1 O1 87.19(8) 3_665 . ?
S3 Ag1 O1 95.24(8) . . ?
S1 Ag1 Ag1 90.37(3) 3_665 3_665 ?
S3 Ag1 Ag1 90.88(3) . 3_665 ?
O1 Ag1 Ag1 132.03(8) . 3_665 ?
C2 S1 C6 100.8(2) . . ?
C2 S1 Ag1 110.58(16) . 3_665 ?
C6 S1 Ag1 103.60(19) . 3_665 ?
S1 C2 S3 114.8(2) . . ?
C4 S3 C2 101.3(3) . . ?
C4 S3 Ag1 107.1(2) . . ?
C2 S3 Ag1 107.77(16) . . ?
C5 C4 S3 114.9(4) . . ?
C6 C5 C4 114.6(5) . . ?
C5 C6 S1 114.5(3) . . ?
O3 N1 O2 121.3(5) . . ?
O3 N1 O1 119.8(4) . . ?
O2 N1 O1 118.8(5) . . ?
N1 O1 Ag1 110.4(3) . . ?

loop_
_geom_bond_atom_site_label_1
_geom_bond_atom_site_label_2
_geom_bond_distance
_geom_bond_site_symmetry_2
_geom_bond_publ_flag
Ag1 S1 2.4427(12) 3_665 ?
Ag1 S3 2.4508(12) . ?
Ag1 O1 2.565(3) . ?
Ag1 Ag1 2.9818(9) 3_665 ?
S1 C2 1.798(6) . ?
S1 C6 1.814(6) . ?
S1 Ag1 2.4427(12) 3_665 ?
C2 S3 1.813(5) . ?
S3 C4 1.800(6) . ?
C4 C5 1.509(9) . ?
C5 C6 1.507(9) . ?
N1 O3 1.228(5) . ?
N1 O2 1.229(6) . ?
N1 O1 1.265(5) . ?
